data_1531207
loop_
_publ_author_name
'Bukovec, P.'
'Golic, L.'

_publ_section_title
;
 The salts and double salts of rare earths. II. Crystal structure of
 cesium bis-sulfato tri-aquo praseodimate(III) monohydrate
;
_journal_name_full
;
Documenta Chemica Yugoslavica. Vestnik Slovenskega Kemijskega Drustva
;
_journal_page_first 19
_journal_page_last 25
_journal_volume 22
_journal_year 1975
_chemical_formula_sum 'Cs H8 O12 Pr S2'
_chemical_name_systematic 'Cs (Pr (H2 O)3 (S O4)2) (H2 O)'
_space_group_IT_number 14
_symmetry_space_group_name_Hall '-P 2ybc'
_symmetry_space_group_name_H-M 'P 1 21/c 1'
_cell_angle_alpha 90
_cell_angle_beta 94.55
_cell_angle_gamma 90
_cell_formula_units_Z 4
_cell_length_a 6.671
_cell_length_b 19.054
_cell_length_c 8.839
_cell_volume 1119.978
_citation_journal_id_ASTM VSKDAA
_cod_data_source_file Bukovec_VSKDAA_1975_1590.cif
_cod_data_source_block H8Cs1O12Pr1S2
_cod_original_formula_sum 'H8 Cs1 O12 Pr1 S2'
_cod_database_code 1531207

loop_
_symmetry_equiv_pos_as_xyz
x,y,z
-x,y+1/2,-z+1/2
-x,-y,-z
x,-y-1/2,z-1/2

loop_
_atom_site_label
_atom_site_type_symbol
_atom_site_fract_x
_atom_site_fract_y
_atom_site_fract_z
_atom_site_occupancy
_atom_site_U_iso_or_equiv
O10 O-2 0.24594 0.11127 1.06317 1 0.0
S1 S+6 0.12617 0.27882 0.90796 1 0.0
Cs1 Cs+1 0.64247 0.21985 0.12325 1 0.0
O2 O-2 0.14569 0.29663 1.0702 1 0.0
O6 O-2 0.64191 0.00263 0.75225 1 0.0
O8 O-2 0.83412 0.08331 0.91491 1 0.0
S2 S+6 0.69417 0.07573 0.77789 1 0.0
O5 O-2 0.51495 0.11888 0.79322 1 0.0
O1 O-2 0.08602 0.3429 0.81841 1 0.0
O3 O-2 -0.03898 0.22768 0.8778 1 0.0
O7 O-2 0.80658 0.10483 0.65355 1 0.0
O11 O-2 0.6375 0.096 0.35826 1 0.0
O9 O-2 0.19049 0.05688 0.53708 1 0.0
O4 O-2 0.30919 0.24255 0.86762 1 0.0
Pr1 Pr+3 0.15036 0.124 0.78396 1 0.0
O12 O-2 0.1796 -0.00355 0.82868 1 0.0
